data_2310696
loop_
_publ_author_name
'White, J.G.'

_publ_section_title
;
 The crystal structure of the tetragonal modification of Zn P2
;
_journal_name_full 'Acta Crystallographica (1,1948-23,1967)'
_journal_page_first 217
_journal_page_last 220
_journal_volume 18
_journal_year 1965
_chemical_formula_sum 'P2 Zn'
_chemical_name_systematic 'Zn P2'
_space_group_IT_number 92
_symmetry_space_group_name_Hall 'P 4abw 2nw'
_symmetry_space_group_name_H-M 'P 41 21 2'
_cell_angle_alpha 90
_cell_angle_beta 90
_cell_angle_gamma 90
_cell_formula_units_Z 8
_cell_length_a 5.08
_cell_length_b 5.08
_cell_length_c 18.59
_cell_volume 479.741
_citation_journal_id_ASTM ACCRA9
_cod_data_source_file White_ACCRA9_1965_1859.cif
_cod_data_source_block P2Zn1
_cod_original_formula_sum 'P2 Zn1'
_cod_database_code 2310696

loop_
_symmetry_equiv_pos_as_xyz
x,y,z
-y+1/2,x+1/2,z+1/4
-x,-y,z+1/2
y+1/2,-x+1/2,z+3/4
x+1/2,-y+1/2,-z+3/4
y,x,-z
-x+1/2,y+1/2,-z+1/4
-y,-x,-z+1/2

loop_
_atom_site_label
_atom_site_type_symbol
_atom_site_fract_x
_atom_site_fract_y
_atom_site_fract_z
_atom_site_occupancy
_atom_site_U_iso_or_equiv
Zn1 Zn+2 0.154 -0.366 0.0503 1 0.0
P2 P-1 -0.01 -0.02 0.1261 1 0.0
P1 P-1 -0.185 0.298 0.0597 1 0.0
